data_1527412
loop_
_publ_author_name
'Giessen, B.C.'
'Vitek, J.M.'
'Grant, N.J.'

_publ_section_title
;
 Metastable phases in the Tl-Sn system
;
_journal_name_full 'Metallurgical Transactions'
_journal_page_first 2449
_journal_page_last 2453
_journal_volume 3
_journal_year 1972
_chemical_formula_sum 'Sn0.9 Tl0.1'
_chemical_name_systematic '(Sn0.9 Tl0.1)'
_space_group_IT_number 191
_symmetry_space_group_name_Hall '-P 6 2'
_symmetry_space_group_name_H-M 'P 6/m m m'
_cell_angle_alpha 90
_cell_angle_beta 90
_cell_angle_gamma 120
_cell_formula_units_Z 1
_cell_length_a 3.205
_cell_length_b 3.205
_cell_length_c 3.004
_cell_volume 26.723
_citation_journal_id_ASTM MTGTBF
_cod_data_source_file Giessen_MTGTBF_1972_72.cif
_cod_data_source_block Sn0.9Tl0.1
_cod_original_cell_volume 26.72309
_cod_database_code 1527412

loop_
_symmetry_equiv_pos_as_xyz
x,y,z
x-y,x,z
-y,x-y,z
-x,-y,z
-x+y,-x,z
y,-x+y,z
-y,-x,-z
x-y,-y,-z
x,x-y,-z
y,x,-z
-x+y,y,-z
-x,-x+y,-z
-x,-y,-z
-x+y,-x,-z
y,-x+y,-z
x,y,-z
x-y,x,-z
-y,x-y,-z
y,x,z
-x+y,y,z
-x,-x+y,z
-y,-x,z
x-y,-y,z
x,x-y,z

loop_
_atom_site_label
_atom_site_type_symbol
_atom_site_fract_x
_atom_site_fract_y
_atom_site_fract_z
_atom_site_occupancy
_atom_site_U_iso_or_equiv
Sn1 Sn 0 0 0 0.9 0.0
Tl1 Tl 0 0 0 0.1 0.0
